data_7124636
loop_
_publ_author_name
'Tang, Baolei'
'Liu, Huapeng'
'Li, Feng'
'Wang, Yue'
'Zhang, Hongyu'

_publ_section_title
;
 Single-benzene solid emitters with lasing properties based on
 aggregation-induced emissions.
;
_journal_issue 39
_journal_name_full 'Chemical communications (Cambridge, England)'
_journal_page_first 6577
_journal_page_last 6580
_journal_paper_doi 10.1039/c6cc02616h
_journal_volume 52
_journal_year 2016
_chemical_formula_moiety 'C12 H15 N O3'
_chemical_formula_sum 'C12 H15 N O3'
_chemical_formula_weight 221.25
_space_group_IT_number 14
_space_group_name_Hall '-P 2yn'
_space_group_name_H-M_alt 'P 1 21/n 1'
_symmetry_cell_setting monoclinic
_symmetry_space_group_name_Hall '-P 2yn'
_symmetry_space_group_name_H-M 'P 1 21/n 1'
_atom_sites_solution_hydrogens geom
_atom_sites_solution_primary direct
_atom_sites_solution_secondary difmap
_audit_creation_method SHELXL-97
_audit_update_record
;
2016-03-24 deposited with the CCDC.
2016-04-15 downloaded from the CCDC.
;
_cell_angle_alpha 90.00
_cell_angle_beta 102.20(3)
_cell_angle_gamma 90.00
_cell_formula_units_Z 4
_cell_length_a 7.4266(15)
_cell_length_b 11.889(2)
_cell_length_c 13.141(3)
_cell_measurement_reflns_used 8284
_cell_measurement_temperature 293(2)
_cell_measurement_theta_max 27.53
_cell_measurement_theta_min 3.17
_cell_volume 1134.1(4)
_computing_structure_refinement 'SHELXL-97 (Sheldrick, 1997)'
_computing_structure_solution 'SHELXS-97 (Sheldrick, 1990)'
_diffrn_ambient_temperature 293(2)
_diffrn_measured_fraction_theta_full 0.985
_diffrn_measured_fraction_theta_max 0.985
_diffrn_measurement_device_type 'Rigaku RAXIS-RAPID'
_diffrn_measurement_method '\w scans'
_diffrn_radiation_monochromator graphite
_diffrn_radiation_source 'fine-focus sealed tube'
_diffrn_radiation_type MoK\a
_diffrn_radiation_wavelength 0.71073
_diffrn_reflns_av_R_equivalents 0.0299
_diffrn_reflns_av_sigmaI/netI 0.0295
_diffrn_reflns_limit_h_max 9
_diffrn_reflns_limit_h_min -9
_diffrn_reflns_limit_k_max 15
_diffrn_reflns_limit_k_min -15
_diffrn_reflns_limit_l_max 17
_diffrn_reflns_limit_l_min -17
_diffrn_reflns_number 10443
_diffrn_reflns_theta_full 27.48
_diffrn_reflns_theta_max 27.48
_diffrn_reflns_theta_min 3.17
_exptl_absorpt_coefficient_mu 0.093
_exptl_crystal_colour colorle
_exptl_crystal_density_diffrn 1.296
_exptl_crystal_density_method 'not measured'
_exptl_crystal_description block
_exptl_crystal_F_000 472
_exptl_crystal_size_max 0.485
_exptl_crystal_size_mid 0.403
_exptl_crystal_size_min 0.375
_refine_diff_density_max 0.331
_refine_diff_density_min -0.248
_refine_diff_density_rms 0.068
_refine_ls_extinction_method none
_refine_ls_goodness_of_fit_ref 1.039
_refine_ls_hydrogen_treatment mixed
_refine_ls_matrix_type full
_refine_ls_number_parameters 194
_refine_ls_number_reflns 2568
_refine_ls_number_restraints 0
_refine_ls_restrained_S_all 1.039
_refine_ls_R_factor_all 0.0606
_refine_ls_R_factor_gt 0.0470
_refine_ls_shift/su_max 0.002
_refine_ls_shift/su_mean 0.000
_refine_ls_structure_factor_coef Fsqd
_refine_ls_weighting_details 'calc w=1/[\s^2^(Fo^2^)+(0.1017P)^2^+0.0000P] where P=(Fo^2^+2Fc^2^)/3'
_refine_ls_weighting_scheme calc
_refine_ls_wR_factor_gt 0.1311
_refine_ls_wR_factor_ref 0.1486
_reflns_number_gt 1905
_reflns_number_total 2568
_reflns_threshold_expression >2sigma(I)
_cod_data_source_file c6cc02616h2.cif
_cod_data_source_block 3
_cod_original_cell_volume 1134.2(4)
_cod_original_sg_symbol_H-M P2(1)/n
_cod_database_code 7124636

loop_
_symmetry_equiv_pos_as_xyz
'x, y, z'
'-x+1/2, y+1/2, -z+1/2'
'-x, -y, -z'
'x-1/2, -y-1/2, z-1/2'

loop_
_atom_site_label
_atom_site_type_symbol
_atom_site_fract_x
_atom_site_fract_y
_atom_site_fract_z
_atom_site_U_iso_or_equiv
_atom_site_adp_type
_atom_site_occupancy
_atom_site_symmetry_multiplicity
_atom_site_calc_flag
_atom_site_refinement_flags
O3 O 0.12888(16) 0.92324(9) 0.07854(8) 0.0598(3) Uani 1 1 d .
C5 C 0.17103(16) 0.90774(10) 0.39925(10) 0.0401(3) Uani 1 1 d .
O2 O 0.04658(15) 0.72077(8) 0.37844(9) 0.0583(3) Uani 1 1 d .
C6 C 0.18973(17) 0.90095(10) 0.51294(10) 0.0441(3) Uani 1 1 d .
C2 C 0.13563(17) 0.91254(11) 0.18229(10) 0.0447(3) Uani 1 1 d .
C3 C 0.08360(18) 0.81753(11) 0.22883(11) 0.0451(3) Uani 1 1 d .
C4 C 0.10009(16) 0.81501(10) 0.33636(11) 0.0419(3) Uani 1 1 d .
O1 O 0.13757(17) 0.81159(8) 0.55065(9) 0.0648(3) Uani 1 1 d .
N1 N 0.34706(15) 1.06040(9) 0.75493(9) 0.0459(3) Uani 1 1 d .
C8 C 0.28550(18) 0.98271(12) 0.68398(11) 0.0445(3) Uani 1 1 d .
C11 C 0.21920(18) 1.00295(11) 0.34762(11) 0.0458(3) Uani 1 1 d .
C7 C 0.26618(18) 0.99182(11) 0.57861(10) 0.0450(3) Uani 1 1 d .
C12 C 0.2024(2) 1.00683(11) 0.24224(11) 0.0490(3) Uani 1 1 d .
C10 C 0.3998(2) 1.17107(12) 0.72512(13) 0.0526(4) Uani 1 1 d .
C9 C 0.3678(3) 1.03777(15) 0.86507(12) 0.0573(4) Uani 1 1 d .
C1 C 0.0681(3) 0.83035(15) 0.01299(14) 0.0711(5) Uani 1 1 d .
H1A H 0.1529 0.7690 0.0311 0.107 Uiso 1 1 calc R
H1B H 0.0619 0.8514 -0.0582 0.107 Uiso 1 1 calc R
H1C H -0.0518 0.8076 0.0216 0.107 Uiso 1 1 calc R
H4 H 0.041(2) 0.7553(13) 0.1890(13) 0.051(4) Uiso 1 1 d .
H6 H 0.253(2) 0.9145(14) 0.7110(13) 0.052(4) Uiso 1 1 d .
H13 H 0.303(2) 1.0592(15) 0.5492(12) 0.051(4) Uiso 1 1 d .
H15 H 0.242(2) 1.0706(15) 0.2070(14) 0.063(4) Uiso 1 1 d .
H14 H 0.267(2) 1.0701(15) 0.3896(13) 0.060(4) Uiso 1 1 d .
H8 H 0.304(3) 1.0890(19) 0.8963(17) 0.085(6) Uiso 1 1 d .
H12 H 0.303(2) 1.2052(16) 0.6750(15) 0.067(5) Uiso 1 1 d .
H11 H 0.440(3) 1.2145(18) 0.7855(19) 0.087(6) Uiso 1 1 d .
H7 H 0.328(4) 0.962(2) 0.875(2) 0.118(8) Uiso 1 1 d .
H10 H 0.504(3) 1.1646(16) 0.6908(16) 0.073(5) Uiso 1 1 d .
H9 H 0.493(3) 1.0496(18) 0.8997(17) 0.085(6) Uiso 1 1 d .
H5 H 0.070(3) 0.742(2) 0.450(2) 0.106(8) Uiso 1 1 d .

loop_
_atom_site_aniso_label
_atom_site_aniso_U_11
_atom_site_aniso_U_22
_atom_site_aniso_U_33
_atom_site_aniso_U_23
_atom_site_aniso_U_13
_atom_site_aniso_U_12
O3 0.0824(7) 0.0561(6) 0.0389(6) -0.0009(4) 0.0081(5) -0.0081(5)
C5 0.0407(6) 0.0377(6) 0.0419(7) 0.0002(5) 0.0084(5) 0.0019(5)
O2 0.0787(7) 0.0407(5) 0.0551(7) 0.0016(4) 0.0135(5) -0.0142(5)
C6 0.0482(7) 0.0400(6) 0.0446(8) 0.0023(5) 0.0109(5) 0.0032(5)
C2 0.0460(7) 0.0473(7) 0.0394(7) 0.0001(5) 0.0058(5) 0.0033(5)
C3 0.0464(7) 0.0407(6) 0.0462(8) -0.0062(5) 0.0048(5) -0.0018(5)
C4 0.0413(6) 0.0357(6) 0.0485(8) 0.0018(5) 0.0092(5) 0.0012(5)
O1 0.1003(9) 0.0475(6) 0.0477(6) 0.0050(4) 0.0186(6) -0.0141(5)
N1 0.0543(6) 0.0454(6) 0.0385(6) -0.0002(4) 0.0108(4) 0.0058(5)
C8 0.0483(7) 0.0423(7) 0.0440(8) 0.0004(5) 0.0120(5) 0.0047(5)
C11 0.0537(7) 0.0379(6) 0.0451(8) -0.0019(5) 0.0087(5) -0.0054(5)
C7 0.0490(7) 0.0436(7) 0.0427(8) 0.0013(5) 0.0102(5) 0.0000(5)
C12 0.0595(8) 0.0418(7) 0.0451(8) 0.0042(5) 0.0095(6) -0.0061(6)
C10 0.0607(9) 0.0454(7) 0.0504(9) -0.0014(6) 0.0091(7) 0.0020(6)
C9 0.0730(10) 0.0586(9) 0.0407(8) 0.0002(6) 0.0129(7) 0.0077(8)
C1 0.1022(13) 0.0644(10) 0.0465(9) -0.0115(7) 0.0150(8) -0.0055(9)

loop_
_atom_type_symbol
_atom_type_description
_atom_type_scat_dispersion_real
_atom_type_scat_dispersion_imag
_atom_type_scat_source
C C 0.0033 0.0016 'International Tables Vol C Tables 4.2.6.8 and 6.1.1.4'
H H 0.0000 0.0000 'International Tables Vol C Tables 4.2.6.8 and 6.1.1.4'
N N 0.0061 0.0033 'International Tables Vol C Tables 4.2.6.8 and 6.1.1.4'
O O 0.0106 0.0060 'International Tables Vol C Tables 4.2.6.8 and 6.1.1.4'

loop_
_geom_angle_atom_site_label_1
_geom_angle_atom_site_label_2
_geom_angle_atom_site_label_3
_geom_angle
C2 O3 C1 118.48(12)
C11 C5 C4 116.64(12)
C11 C5 C6 123.72(11)
C4 C5 C6 119.65(11)
O1 C6 C7 120.99(13)
O1 C6 C5 118.13(11)
C7 C6 C5 120.88(11)
O3 C2 C3 124.56(12)
O3 C2 C12 115.03(12)
C3 C2 C12 120.40(13)
C2 C3 C4 119.68(12)
O2 C4 C3 117.67(11)
O2 C4 C5 121.04(12)
C3 C4 C5 121.29(11)
C8 N1 C9 121.50(12)
C8 N1 C10 121.05(12)
C9 N1 C10 117.44(12)
N1 C8 C7 127.27(13)
C12 C11 C5 122.65(12)
C8 C7 C6 119.83(13)
C11 C12 C2 119.32(12)

loop_
_geom_bond_atom_site_label_1
_geom_bond_atom_site_label_2
_geom_bond_distance
O3 C2 1.3596(17)
O3 C1 1.4148(19)
C5 C11 1.4045(18)
C5 C4 1.4114(18)
C5 C6 1.4731(19)
O2 C4 1.3462(16)
C6 O1 1.2671(16)
C6 C7 1.4238(18)
C2 C3 1.3782(19)
C2 C12 1.3995(19)
C3 C4 1.393(2)
N1 C8 1.3234(18)
N1 C9 1.4482(19)
N1 C10 1.4503(19)
C8 C7 1.3659(19)
C11 C12 1.365(2)
